data_1557603
loop_
_publ_author_name
'Li, Guofeng'
'Zhao, Man'
'Xie, Junqiu'
'Yao, Ying'
'Mou, Lingyun'
'Zhang, Xiaowei'
'Guo, Xiaomin'
'Sun, Wangsheng'
'Wang, Zheng'
'Xu, Jiecheng'
'Xue, Jianzhong'
'Hu, Tao'
'Zhang, Ming'
'Li, Min'
'Hong, Liang'

_publ_section_title
;
 Efficient synthesis of cyclic amidine-based fluorophores via
 6\p-electrocyclic ring closure
;
_journal_issue 14
_journal_name_full 'Chemical Science'
_journal_page_first 3586
_journal_page_last 3591
_journal_paper_doi 10.1039/D0SC00798F
_journal_volume 11
_journal_year 2020
_chemical_formula_moiety 'C21 H17 N3 O2 S'
_chemical_formula_sum 'C21 H18 N2 O2 S'
_chemical_formula_weight 362.43
_space_group_crystal_system monoclinic
_space_group_IT_number 15
_space_group_name_Hall '-C 2yc'
_space_group_name_H-M_alt 'C 1 2/c 1'
_atom_sites_solution_hydrogens geom
_atom_sites_solution_primary direct
_audit_creation_date 2019-06-21
_audit_creation_method
;
Olex2 1.2
(compiled 2018.05.29 svn.r3508 for OlexSys, GUI svn.r5506)
;
_audit_update_record
;
2019-07-22 deposited with the CCDC.	2020-03-04 downloaded from the CCDC.
;
_cell_angle_alpha 90
_cell_angle_beta 103.5756(17)
_cell_angle_gamma 90
_cell_formula_units_Z 8
_cell_length_a 17.4822(3)
_cell_length_b 9.78677(16)
_cell_length_c 20.9912(4)
_cell_measurement_reflns_used 4653
_cell_measurement_temperature 100
_cell_measurement_theta_max 75.3260
_cell_measurement_theta_min 2.1450
_cell_volume 3491.13(11)
_computing_cell_refinement 'CrysAlisPro 1.171.38.41r (Rigaku OD, 2015)'
_computing_data_collection 'CrysAlisPro 1.171.38.41r (Rigaku OD, 2015)'
_computing_data_reduction 'CrysAlisPro 1.171.38.41r (Rigaku OD, 2015)'
_computing_molecular_graphics 'Olex2 (Dolomanov et al., 2009)'
_computing_publication_material 'Olex2 (Dolomanov et al., 2009)'
_computing_structure_refinement 'ShelXL (Sheldrick, 2015)'
_computing_structure_solution 'ShelXS (Sheldrick, 2008)'
_diffrn_ambient_temperature 100
_diffrn_detector 'CCD plate'
_diffrn_detector_area_resol_mean 8.2417
_diffrn_detector_type Onyx
_diffrn_measured_fraction_theta_full 0.992
_diffrn_measured_fraction_theta_max 0.992
_diffrn_measurement_details
;
List of Runs (angles in degrees, time in seconds):

  # Type    Start    End  Width  t~exp~   \w     \q     \k     \f   Frames
#--------------------------------------------------------------------------
  1  \w    -22.00  69.00   1.00    1.00    --   44.06 -57.00 -90.00   91
  2  \w     33.00 121.00   1.00    2.00    --  107.00-125.00-120.00   88
  3  \w    105.00 131.00   1.00    2.00    --  107.00 -45.00-120.00   26
  4  \w     50.00  92.00   1.00    1.00    --   44.06  57.00-150.00   42
  5  \w     73.00 113.00   1.00    1.00    --   44.06 125.00 -60.00   40
  6  \w     45.00 129.00   1.00    2.00    --  107.00 -45.00   0.00   84
  7  \w     82.00 178.00   1.00    2.00    --  107.00  30.00  60.00   96
  8  \w     89.00 115.00   1.00    1.00    --   44.06 125.00 150.00   26
  9  \w     36.00  64.00   1.00    2.00    --  107.00 -45.00-120.00   28
 10  \w     38.00  96.00   1.00    2.00    --  107.00 -94.00 -30.00   58
 11  \w     73.00  98.00   1.00    1.00    --   44.06 125.00-180.00   25
;
_diffrn_measurement_device 'four-circle diffractometer'
_diffrn_measurement_device_type 'Xcalibur, Onyx, Nova'
_diffrn_measurement_method '\w scans'
_diffrn_orient_matrix_type 'CrysAlisPro convention (1999,Acta A55,543-557)'
_diffrn_orient_matrix_UB_11 -0.0221500000
_diffrn_orient_matrix_UB_12 0.0617846000
_diffrn_orient_matrix_UB_13 0.0607587000
_diffrn_orient_matrix_UB_21 -0.0300797000
_diffrn_orient_matrix_UB_22 -0.1405983000
_diffrn_orient_matrix_UB_23 0.0163835000
_diffrn_orient_matrix_UB_31 0.0826009000
_diffrn_orient_matrix_UB_32 -0.0347135000
_diffrn_orient_matrix_UB_33 0.0416716000
_diffrn_radiation_monochromator mirror
_diffrn_radiation_probe x-ray
_diffrn_radiation_type CuK\a
_diffrn_radiation_wavelength 1.54184
_diffrn_reflns_av_R_equivalents 0.0288
_diffrn_reflns_av_unetI/netI 0.0328
_diffrn_reflns_Laue_measured_fraction_full 0.992
_diffrn_reflns_Laue_measured_fraction_max 0.992
_diffrn_reflns_limit_h_max 20
_diffrn_reflns_limit_h_min -15
_diffrn_reflns_limit_k_max 11
_diffrn_reflns_limit_k_min -11
_diffrn_reflns_limit_l_max 24
_diffrn_reflns_limit_l_min -25
_diffrn_reflns_number 6290
_diffrn_reflns_point_group_measured_fraction_full 0.992
_diffrn_reflns_point_group_measured_fraction_max 0.992
_diffrn_reflns_theta_full 67.079
_diffrn_reflns_theta_max 67.079
_diffrn_reflns_theta_min 4.334
_diffrn_source 'micro-focus sealed X-ray tube'
_diffrn_source_type 'Nova (Cu) X-ray Source'
_exptl_absorpt_coefficient_mu 1.793
_exptl_absorpt_correction_T_max 1.00000
_exptl_absorpt_correction_T_min 0.35687
_exptl_absorpt_correction_type multi-scan
_exptl_absorpt_process_details
;
CrysAlisPro 1.171.38.41r (Rigaku Oxford Diffraction, 2015)
Empirical absorption correction using spherical harmonics,
 implemented in SCALE3 ABSPACK scaling algorithm.
;
_exptl_crystal_colour colourless
_exptl_crystal_colour_primary colourless
_exptl_crystal_density_diffrn 1.379
_exptl_crystal_description block
_exptl_crystal_F_000 1520
_exptl_crystal_size_max 0.3
_exptl_crystal_size_mid 0.2
_exptl_crystal_size_min 0.1
_refine_diff_density_max 0.294
_refine_diff_density_min -0.403
_refine_diff_density_rms 0.045
_refine_ls_extinction_method none
_refine_ls_goodness_of_fit_ref 1.035
_refine_ls_hydrogen_treatment constr
_refine_ls_matrix_type full
_refine_ls_number_parameters 245
_refine_ls_number_reflns 3089
_refine_ls_number_restraints 0
_refine_ls_restrained_S_all 1.035
_refine_ls_R_factor_all 0.0406
_refine_ls_R_factor_gt 0.0369
_refine_ls_shift/su_max 0.000
_refine_ls_shift/su_mean 0.000
_refine_ls_structure_factor_coef Fsqd
_refine_ls_weighting_details 'w=1/[\s^2^(Fo^2^)+(0.0518P)^2^+2.4122P] where P=(Fo^2^+2Fc^2^)/3'
_refine_ls_weighting_scheme calc
_refine_ls_wR_factor_gt 0.0945
_refine_ls_wR_factor_ref 0.0982
_reflns_Friedel_coverage 0.000
_reflns_number_gt 2793
_reflns_number_total 3089
_reflns_threshold_expression 'I > 2\s(I)'
_cod_data_source_file d0sc00798f2.cif
_cod_data_source_block lgf_180809
_cod_depositor_comments
;Adding full bibliography for 1557603.cif.

 Adding full bibliography for 1557603.cif.
;
_cod_original_cell_volume 3491.14(11)
_cod_database_code 1557603
_shelx_shelxl_version_number 2018/3
_shelx_space_group_comment
;
The symmetry employed for this shelxl refinement is uniquely defined
by the following loop, which should always be used as a source of
symmetry information in preference to the above space-group names.
They are only intended as comments.
;
_shelx_estimated_absorpt_t_max 0.841
_shelx_estimated_absorpt_t_min 0.615
_reflns_odcompleteness_completeness 99.22
_reflns_odcompleteness_iscentric 1
_reflns_odcompleteness_theta 66.97
_olex2_refinement_description
;
1. Fixed Uiso
 At 1.2 times of:
  All C(H) groups
 At 1.5 times of:
  All C(H,H,H) groups
2.a Aromatic/amide H refined with riding coordinates:
 C6(H6), C8(H8), C10(H10), C11(H11), C12(H12), C14(H14), C18(H18), C19(H19),
 C20(H20), C21(H21), C22(H22), C23(H23), C24(H24), C25(H25)
2.b Idealised Me refined as rotating group:
 C26(H26A,H26B,H26C)
;
_olex2_submission_special_instructions 'No special instructions were received'
_oxdiff_exptl_absorpt_empirical_details
;
Empirical correction (ABSPACK) includes:
- Absorption correction using spherical harmonics
- Frame scaling
;
_oxdiff_exptl_absorpt_empirical_full_max 2.608
_oxdiff_exptl_absorpt_empirical_full_min 0.484

loop_
_space_group_symop_operation_xyz
'x, y, z'
'-x, y, -z+1/2'
'x+1/2, y+1/2, z'
'-x+1/2, y+1/2, -z+1/2'
'-x, -y, -z'
'x, -y, z-1/2'
'-x+1/2, -y+1/2, -z'
'x+1/2, -y+1/2, z-1/2'

loop_
_atom_site_label
_atom_site_type_symbol
_atom_site_fract_x
_atom_site_fract_y
_atom_site_fract_z
_atom_site_U_iso_or_equiv
_atom_site_adp_type
_atom_site_occupancy
_atom_site_site_symmetry_order
_atom_site_calc_flag
_atom_site_refinement_flags_posn
_atom_site_refinement_flags_adp
_atom_site_refinement_flags_occupancy
_atom_site_disorder_assembly
_atom_site_disorder_group
S1 S 0.23406(2) 0.43433(4) 0.10391(2) 0.02219(14) Uani 1 1 d . . . . .
O1 O 0.22622(7) 0.51799(12) 0.15867(6) 0.0305(3) Uani 1 1 d . . . . .
O2 O 0.25389(7) 0.50946(13) 0.05054(6) 0.0311(3) Uani 1 1 d . . . . .
N3 N 0.41203(7) 0.20399(13) 0.15623(6) 0.0213(3) Uani 1 1 d . . . . .
N4 N 0.28950(8) 0.30507(14) 0.12524(7) 0.0242(3) Uani 1 1 d . . . . .
C5 C 0.36768(9) 0.32390(17) 0.14128(8) 0.0216(3) Uani 1 1 d . . . . .
C6 C 0.41096(9) 0.44531(16) 0.14638(8) 0.0237(4) Uani 1 1 d . . . . .
H6 H 0.383245 0.529276 0.137449 0.028 Uiso 1 1 calc R . . . .
C7 C 0.53506(9) 0.32256(17) 0.17824(8) 0.0225(3) Uani 1 1 d . . . . .
C8 C 0.49164(9) 0.20407(17) 0.17419(8) 0.0224(3) Uani 1 1 d . . . . .
H8 H 0.518466 0.119562 0.184333 0.027 Uiso 1 1 calc R . . . .
C9 C 0.49296(10) 0.44854(17) 0.16400(8) 0.0229(3) Uani 1 1 d . . . . .
C10 C 0.13283(9) 0.24167(18) 0.03249(8) 0.0267(4) Uani 1 1 d . . . . .
H10 H 0.177666 0.197509 0.023744 0.032 Uiso 1 1 calc R . . . .
C11 C 0.61755(10) 0.56692(18) 0.18544(9) 0.0298(4) Uani 1 1 d . . . . .
H11 H 0.646479 0.649598 0.187374 0.036 Uiso 1 1 calc R . . . .
C12 C 0.05790(10) 0.19273(18) 0.00502(8) 0.0277(4) Uani 1 1 d . . . . .
H12 H 0.052117 0.113860 -0.022072 0.033 Uiso 1 1 calc R . . . .
N13 N 0.39848(8) 0.00383(15) 0.21189(8) 0.0302(3) Uani 1 1 d . . . . .
C14 C 0.53740(10) 0.57148(18) 0.16819(8) 0.0280(4) Uani 1 1 d . . . . .
H14 H 0.511173 0.656756 0.158966 0.034 Uiso 1 1 calc R . . . .
C15 C 0.14176(9) 0.35569(17) 0.07287(8) 0.0226(3) Uani 1 1 d . . . . .
C16 C 0.37500(9) 0.07105(16) 0.15604(9) 0.0234(4) Uani 1 1 d . . . . .
C17 C -0.00903(9) 0.25614(18) 0.01611(9) 0.0282(4) Uani 1 1 d . . . . .
C18 C 0.37221(11) -0.12496(19) 0.21283(11) 0.0384(5) Uani 1 1 d . . . . .
H18 H 0.388516 -0.176181 0.252130 0.046 Uiso 1 1 calc R . . . .
C19 C 0.07611(10) 0.41990(19) 0.08507(10) 0.0325(4) Uani 1 1 d . . . . .
H19 H 0.082062 0.497757 0.112832 0.039 Uiso 1 1 calc R . . . .
C20 C 0.65883(10) 0.44195(19) 0.20057(9) 0.0290(4) Uani 1 1 d . . . . .
H20 H 0.714680 0.442343 0.213444 0.035 Uiso 1 1 calc R . . . .
C21 C 0.61928(9) 0.32174(18) 0.19684(8) 0.0260(4) Uani 1 1 d . . . . .
H21 H 0.647147 0.238062 0.206439 0.031 Uiso 1 1 calc R . . . .
C22 C 0.32529(9) 0.01987(18) 0.09983(9) 0.0275(4) Uani 1 1 d . . . . .
H22 H 0.309798 0.073604 0.061256 0.033 Uiso 1 1 calc R . . . .
C23 C 0.32277(10) -0.18676(18) 0.15969(11) 0.0371(5) Uani 1 1 d . . . . .
H23 H 0.305331 -0.278026 0.162478 0.045 Uiso 1 1 calc R . . . .
C24 C 0.29921(9) -0.11291(19) 0.10234(10) 0.0332(4) Uani 1 1 d . . . . .
H24 H 0.265378 -0.153049 0.064937 0.040 Uiso 1 1 calc R . . . .
C25 C 0.00160(10) 0.3702(2) 0.05664(10) 0.0370(5) Uani 1 1 d . . . . .
H25 H -0.043159 0.415227 0.065067 0.044 Uiso 1 1 calc R . . . .
C26 C -0.09047(10) 0.2030(2) -0.01381(10) 0.0363(4) Uani 1 1 d . . . . .
H26A H -0.088201 0.139314 -0.049322 0.054 Uiso 1 1 calc GR . . . .
H26B H -0.125154 0.279659 -0.031333 0.054 Uiso 1 1 calc GR . . . .
H26C H -0.111021 0.155652 0.019789 0.054 Uiso 1 1 calc GR . . . .

loop_
_atom_site_aniso_label
_atom_site_aniso_U_11
_atom_site_aniso_U_22
_atom_site_aniso_U_33
_atom_site_aniso_U_23
_atom_site_aniso_U_13
_atom_site_aniso_U_12
S1 0.0207(2) 0.0159(2) 0.0284(2) -0.00098(15) 0.00265(16) 0.00134(13)
O1 0.0296(6) 0.0231(6) 0.0365(7) -0.0100(5) 0.0034(5) 0.0032(5)
O2 0.0267(6) 0.0288(7) 0.0355(7) 0.0084(5) 0.0028(5) -0.0036(5)
N3 0.0204(6) 0.0175(7) 0.0251(7) -0.0019(5) 0.0037(5) 0.0006(5)
N4 0.0212(6) 0.0182(7) 0.0320(8) -0.0011(6) 0.0041(5) 0.0017(5)
C5 0.0241(8) 0.0183(8) 0.0220(8) -0.0013(6) 0.0047(6) 0.0029(6)
C6 0.0258(8) 0.0176(8) 0.0276(9) -0.0011(7) 0.0063(7) 0.0017(6)
C7 0.0238(8) 0.0248(9) 0.0199(7) -0.0023(7) 0.0073(6) -0.0002(6)
C8 0.0217(7) 0.0222(8) 0.0232(8) -0.0017(7) 0.0055(6) 0.0026(6)
C9 0.0269(8) 0.0230(8) 0.0199(8) -0.0027(6) 0.0076(6) -0.0022(6)
C10 0.0237(8) 0.0248(9) 0.0323(9) -0.0049(7) 0.0083(7) 0.0007(7)
C11 0.0315(9) 0.0295(10) 0.0306(9) -0.0065(7) 0.0117(7) -0.0103(7)
C12 0.0287(8) 0.0267(9) 0.0275(9) -0.0046(7) 0.0063(7) -0.0031(7)
N13 0.0281(7) 0.0192(7) 0.0399(9) 0.0041(7) 0.0010(6) -0.0013(6)
C14 0.0339(9) 0.0208(9) 0.0301(9) -0.0017(7) 0.0095(7) -0.0033(7)
C15 0.0220(7) 0.0200(8) 0.0253(8) 0.0015(7) 0.0044(6) 0.0014(6)
C16 0.0203(7) 0.0153(8) 0.0346(9) -0.0035(7) 0.0065(7) 0.0016(6)
C17 0.0247(8) 0.0283(9) 0.0311(9) 0.0038(8) 0.0059(7) -0.0012(7)
C18 0.0337(9) 0.0211(9) 0.0571(13) 0.0098(9) 0.0040(8) -0.0010(7)
C19 0.0274(9) 0.0241(9) 0.0461(11) -0.0097(8) 0.0087(8) 0.0019(7)
C20 0.0238(8) 0.0363(10) 0.0285(9) -0.0065(7) 0.0089(7) -0.0060(7)
C21 0.0233(8) 0.0298(9) 0.0255(8) -0.0020(7) 0.0065(6) 0.0004(7)
C22 0.0224(8) 0.0258(9) 0.0345(9) -0.0074(7) 0.0067(7) 0.0007(7)
C23 0.0276(9) 0.0165(8) 0.0696(14) -0.0062(9) 0.0160(9) -0.0016(7)
C24 0.0213(8) 0.0287(10) 0.0503(11) -0.0168(9) 0.0100(7) -0.0035(7)
C25 0.0233(8) 0.0321(10) 0.0570(12) -0.0069(9) 0.0120(8) 0.0043(7)
C26 0.0252(9) 0.0389(11) 0.0430(11) 0.0021(9) 0.0046(8) -0.0050(8)

loop_
_atom_type_symbol
_atom_type_description
_atom_type_scat_dispersion_real
_atom_type_scat_dispersion_imag
_atom_type_scat_source
C C 0.0181 0.0091 'International Tables Vol C Tables 4.2.6.8 and 6.1.1.4'
H H 0.0000 0.0000 'International Tables Vol C Tables 4.2.6.8 and 6.1.1.4'
N N 0.0311 0.0180 'International Tables Vol C Tables 4.2.6.8 and 6.1.1.4'
O O 0.0492 0.0322 'International Tables Vol C Tables 4.2.6.8 and 6.1.1.4'
S S 0.3331 0.5567 'International Tables Vol C Tables 4.2.6.8 and 6.1.1.4'

loop_
_geom_angle_atom_site_label_1
_geom_angle_atom_site_label_2
_geom_angle_atom_site_label_3
_geom_angle
_geom_angle_site_symmetry_1
_geom_angle_site_symmetry_3
_geom_angle_publ_flag
O1 S1 O2 114.37(8) . . ?
O1 S1 N4 113.06(7) . . ?
O1 S1 C15 106.93(7) . . ?
O2 S1 N4 112.36(7) . . ?
O2 S1 C15 107.42(7) . . ?
N4 S1 C15 101.56(7) . . ?
C5 N3 C16 121.79(12) . . ?
C8 N3 C5 122.72(13) . . ?
C8 N3 C16 115.45(13) . . ?
C5 N4 S1 118.58(12) . . ?
N4 C5 N3 114.76(14) . . ?
N4 C5 C6 129.55(15) . . ?
C6 C5 N3 115.68(13) . . ?
C5 C6 H6 118.5 . . ?
C9 C6 C5 122.91(15) . . ?
C9 C6 H6 118.5 . . ?
C8 C7 C9 117.61(14) . . ?
C8 C7 C21 121.91(15) . . ?
C9 C7 C21 120.48(15) . . ?
N3 C8 C7 122.23(15) . . ?
N3 C8 H8 118.9 . . ?
C7 C8 H8 118.9 . . ?
C6 C9 C7 118.83(15) . . ?
C6 C9 C14 123.20(16) . . ?
C14 C9 C7 117.96(15) . . ?
C12 C10 H10 120.3 . . ?
C12 C10 C15 119.44(15) . . ?
C15 C10 H10 120.3 . . ?
C14 C11 H11 119.2 . . ?
C14 C11 C20 121.68(16) . . ?
C20 C11 H11 119.2 . . ?
C10 C12 H12 119.1 . . ?
C10 C12 C17 121.72(16) . . ?
C17 C12 H12 119.1 . . ?
C16 N13 C18 116.33(16) . . ?
C9 C14 H14 120.0 . . ?
C11 C14 C9 120.04(16) . . ?
C11 C14 H14 120.0 . . ?
C10 C15 S1 122.49(12) . . ?
C19 C15 S1 117.31(13) . . ?
C19 C15 C10 119.92(15) . . ?
N13 C16 N3 113.42(14) . . ?
N13 C16 C22 125.28(16) . . ?
C22 C16 N3 121.09(15) . . ?
C12 C17 C26 121.72(17) . . ?
C25 C17 C12 117.63(15) . . ?
C25 C17 C26 120.64(16) . . ?
N13 C18 H18 118.3 . . ?
N13 C18 C23 123.42(19) . . ?
C23 C18 H18 118.3 . . ?
C15 C19 H19 120.1 . . ?
C15 C19 C25 119.80(17) . . ?
C25 C19 H19 120.1 . . ?
C11 C20 H20 119.7 . . ?
C21 C20 C11 120.60(15) . . ?
C21 C20 H20 119.7 . . ?
C7 C21 H21 120.4 . . ?
C20 C21 C7 119.21(16) . . ?
C20 C21 H21 120.4 . . ?
C16 C22 H22 121.5 . . ?
C24 C22 C16 117.02(17) . . ?
C24 C22 H22 121.5 . . ?
C18 C23 H23 120.8 . . ?
C18 C23 C24 118.50(17) . . ?
C24 C23 H23 120.8 . . ?
C22 C24 H24 120.3 . . ?
C23 C24 C22 119.44(17) . . ?
C23 C24 H24 120.3 . . ?
C17 C25 H25 119.3 . . ?
C19 C25 C17 121.48(16) . . ?
C19 C25 H25 119.3 . . ?
C17 C26 H26A 109.5 . . ?
C17 C26 H26B 109.5 . . ?
C17 C26 H26C 109.5 . . ?
H26A C26 H26B 109.5 . . ?
H26A C26 H26C 109.5 . . ?
H26B C26 H26C 109.5 . . ?

loop_
_geom_bond_atom_site_label_1
_geom_bond_atom_site_label_2
_geom_bond_distance
_geom_bond_site_symmetry_2
_geom_bond_publ_flag
S1 O1 1.4439(12) . ?
S1 O2 1.4484(13) . ?
S1 N4 1.5926(13) . ?
S1 C15 1.7683(16) . ?
N3 C5 1.401(2) . ?
N3 C8 1.354(2) . ?
N3 C16 1.453(2) . ?
N4 C5 1.341(2) . ?
C5 C6 1.399(2) . ?
C6 H6 0.9500 . ?
C6 C9 1.394(2) . ?
C7 C8 1.378(2) . ?
C7 C9 1.431(2) . ?
C7 C21 1.432(2) . ?
C8 H8 0.9500 . ?
C9 C14 1.424(2) . ?
C10 H10 0.9500 . ?
C10 C12 1.387(2) . ?
C10 C15 1.388(2) . ?
C11 H11 0.9500 . ?
C11 C14 1.363(3) . ?
C11 C20 1.418(3) . ?
C12 H12 0.9500 . ?
C12 C17 1.392(2) . ?
N13 C16 1.323(2) . ?
N13 C18 1.343(2) . ?
C14 H14 0.9500 . ?
C15 C19 1.384(2) . ?
C16 C22 1.385(2) . ?
C17 C25 1.390(3) . ?
C17 C26 1.507(2) . ?
C18 H18 0.9500 . ?
C18 C23 1.380(3) . ?
C19 H19 0.9500 . ?
C19 C25 1.387(3) . ?
C20 H20 0.9500 . ?
C20 C21 1.358(2) . ?
C21 H21 0.9500 . ?
C22 H22 0.9500 . ?
C22 C24 1.382(3) . ?
C23 H23 0.9500 . ?
C23 C24 1.382(3) . ?
C24 H24 0.9500 . ?
C25 H25 0.9500 . ?
C26 H26A 0.9800 . ?
C26 H26B 0.9800 . ?
C26 H26C 0.9800 . ?

loop_
_geom_torsion_atom_site_label_1
_geom_torsion_atom_site_label_2
_geom_torsion_atom_site_label_3
_geom_torsion_atom_site_label_4
_geom_torsion
_geom_torsion_site_symmetry_1
_geom_torsion_site_symmetry_2
_geom_torsion_site_symmetry_3
_geom_torsion_site_symmetry_4
_geom_torsion_publ_flag
S1 N4 C5 N3 -176.94(11) . . . . ?
S1 N4 C5 C6 4.4(2) . . . . ?
S1 C15 C19 C25 173.79(15) . . . . ?
O1 S1 N4 C5 -76.87(14) . . . . ?
O1 S1 C15 C10 -162.07(14) . . . . ?
O1 S1 C15 C19 24.06(16) . . . . ?
O2 S1 N4 C5 54.43(15) . . . . ?
O2 S1 C15 C10 74.74(16) . . . . ?
O2 S1 C15 C19 -99.14(15) . . . . ?
N3 C5 C6 C9 1.1(2) . . . . ?
N3 C16 C22 C24 173.50(14) . . . . ?
N4 S1 C15 C10 -43.37(16) . . . . ?
N4 S1 C15 C19 142.76(14) . . . . ?
N4 C5 C6 C9 179.75(16) . . . . ?
C5 N3 C8 C7 -0.9(2) . . . . ?
C5 N3 C16 N13 -124.88(16) . . . . ?
C5 N3 C16 C22 60.0(2) . . . . ?
C5 C6 C9 C7 -0.7(2) . . . . ?
C5 C6 C9 C14 178.88(16) . . . . ?
C6 C9 C14 C11 -179.68(16) . . . . ?
C7 C9 C14 C11 -0.1(2) . . . . ?
C8 N3 C5 N4 -179.18(14) . . . . ?
C8 N3 C5 C6 -0.3(2) . . . . ?
C8 N3 C16 N13 52.69(19) . . . . ?
C8 N3 C16 C22 -122.39(16) . . . . ?
C8 C7 C9 C6 -0.5(2) . . . . ?
C8 C7 C9 C14 179.89(15) . . . . ?
C8 C7 C21 C20 -179.38(15) . . . . ?
C9 C7 C8 N3 1.3(2) . . . . ?
C9 C7 C21 C20 -0.2(2) . . . . ?
C10 C12 C17 C25 -0.8(3) . . . . ?
C10 C12 C17 C26 179.93(16) . . . . ?
C10 C15 C19 C25 -0.2(3) . . . . ?
C11 C20 C21 C7 -0.8(3) . . . . ?
C12 C10 C15 S1 -174.09(13) . . . . ?
C12 C10 C15 C19 -0.4(3) . . . . ?
C12 C17 C25 C19 0.2(3) . . . . ?
N13 C16 C22 C24 -1.0(3) . . . . ?
N13 C18 C23 C24 0.3(3) . . . . ?
C14 C11 C20 C21 1.5(3) . . . . ?
C15 S1 N4 C5 168.92(13) . . . . ?
C15 C10 C12 C17 0.9(3) . . . . ?
C15 C19 C25 C17 0.4(3) . . . . ?
C16 N3 C5 N4 -1.8(2) . . . . ?
C16 N3 C5 C6 177.06(14) . . . . ?
C16 N3 C8 C7 -178.42(14) . . . . ?
C16 N13 C18 C23 -0.6(3) . . . . ?
C16 C22 C24 C23 0.6(2) . . . . ?
C18 N13 C16 N3 -173.85(14) . . . . ?
C18 N13 C16 C22 1.0(3) . . . . ?
C18 C23 C24 C22 -0.3(3) . . . . ?
C20 C11 C14 C9 -1.0(3) . . . . ?
C21 C7 C8 N3 -179.55(14) . . . . ?
C21 C7 C9 C6 -179.68(15) . . . . ?
C21 C7 C9 C14 0.7(2) . . . . ?
C26 C17 C25 C19 179.44(18) . . . . ?
